data_7221920
loop_
_publ_author_name
'Zhang, Xinyuan'
'Jiang, Xingxing'
'Li, Yin'
'Lin, Zheshuai'
'Zhang, Guochun'
'Wu, Yicheng'

_publ_section_title
;
 Isoxazolone-based single crystals with large second harmonic generation
 effect
;
_journal_issue 38
_journal_name_full CrystEngComm
_journal_page_first 7316
_journal_paper_doi 10.1039/C5CE01006C
_journal_volume 17
_journal_year 2015
_chemical_formula_sum 'C17 H13 N O3'
_chemical_formula_weight 279.28
_chemical_name_systematic
; 
 ? 
;
_space_group_IT_number 33
_symmetry_cell_setting orthorhombic
_symmetry_space_group_name_Hall 'P 2c -2n'
_symmetry_space_group_name_H-M 'P n a 21'
_atom_sites_solution_hydrogens geom
_atom_sites_solution_primary direct
_atom_sites_solution_secondary difmap
_audit_creation_method SHELXL-97
_audit_update_record
;
2015-03-24 deposited with the CCDC.
2015-08-12 downloaded from the CCDC.
;
_cell_angle_alpha 90.00
_cell_angle_beta 90.00
_cell_angle_gamma 90.00
_cell_formula_units_Z 4
_cell_length_a 11.482(3)
_cell_length_b 6.0114(13)
_cell_length_c 19.382(5)
_cell_measurement_reflns_used 4767
_cell_measurement_temperature 153(2)
_cell_measurement_theta_max 29.114
_cell_measurement_theta_min 2.062
_cell_volume 1337.8(6)
_computing_cell_refinement 'CrystalClear (Rigaku Inc., 2008)'
_computing_data_collection 'CrystalClear (Rigaku Inc., 2008)'
_computing_data_reduction 'CrystalClear (Rigaku Inc., 2008)'
_computing_structure_refinement 'SHELXL-97 (Sheldrick, 1997)'
_computing_structure_solution 'SHELXS-97 (Sheldrick, 1990)'
_diffrn_ambient_temperature 153(2)
_diffrn_detector_area_resol_mean 28.5714
_diffrn_measured_fraction_theta_full 0.998
_diffrn_measured_fraction_theta_max 0.998
_diffrn_measurement_device_type AFC10/Saturn724+
_diffrn_measurement_method 'phi and omega scans'
_diffrn_radiation_monochromator graphite
_diffrn_radiation_source 'Rotating Anode'
_diffrn_radiation_type MoK\a
_diffrn_radiation_wavelength 0.71073
_diffrn_reflns_av_R_equivalents 0.0312
_diffrn_reflns_av_sigmaI/netI 0.0333
_diffrn_reflns_limit_h_max 15
_diffrn_reflns_limit_h_min -15
_diffrn_reflns_limit_k_max 8
_diffrn_reflns_limit_k_min -8
_diffrn_reflns_limit_l_max 26
_diffrn_reflns_limit_l_min -22
_diffrn_reflns_number 11057
_diffrn_reflns_theta_full 29.11
_diffrn_reflns_theta_max 29.11
_diffrn_reflns_theta_min 3.55
_diffrn_standards_decay_% 0
_diffrn_standards_interval_count 0
_diffrn_standards_interval_time 0
_diffrn_standards_number 0
_exptl_absorpt_coefficient_mu 0.096
_exptl_absorpt_correction_type none
_exptl_crystal_colour Yellow
_exptl_crystal_density_diffrn 1.387
_exptl_crystal_density_method 'not measured'
_exptl_crystal_description Prism
_exptl_crystal_F_000 584
_exptl_crystal_size_max 0.44
_exptl_crystal_size_mid 0.23
_exptl_crystal_size_min 0.14
_refine_diff_density_max 0.153
_refine_diff_density_min -0.144
_refine_diff_density_rms 0.033
_refine_ls_abs_structure_details 'Flack H D (1983), Acta Cryst. A39, 876-881'
_refine_ls_abs_structure_Flack -0.4(8)
_refine_ls_extinction_coef 0.005(2)
_refine_ls_extinction_expression Fc^*^=kFc[1+0.001xFc^2^\l^3^/sin(2\q)]^-1/4^
_refine_ls_extinction_method SHELXL
_refine_ls_goodness_of_fit_ref 1.002
_refine_ls_hydrogen_treatment constr
_refine_ls_matrix_type full
_refine_ls_number_parameters 192
_refine_ls_number_reflns 3340
_refine_ls_number_restraints 1
_refine_ls_restrained_S_all 1.002
_refine_ls_R_factor_all 0.0403
_refine_ls_R_factor_gt 0.0375
_refine_ls_shift/su_max 0.001
_refine_ls_shift/su_mean 0.000
_refine_ls_structure_factor_coef Fsqd
_refine_ls_weighting_details 'calc w=1/[\s^2^(Fo^2^)+(0.0469P)^2^+0.1560P] where P=(Fo^2^+2Fc^2^)/3'
_refine_ls_weighting_scheme calc
_refine_ls_wR_factor_gt 0.0868
_refine_ls_wR_factor_ref 0.0891
_reflns_number_gt 3175
_reflns_number_total 3340
_reflns_threshold_expression >2sigma(I)
_cod_data_source_file c5ce01006c2.cif
_cod_data_source_block bo2950
_cod_depositor_comments
;
The following automatic conversions were performed:

'_symmetry_cell_setting' value 'Orthorhombic' changed to
'orthorhombic' according to
/usr/data/users/saulius/crontab/automatic-downloads/rss-feeds/RSC/lib/dictionaries/cif_core.dic
dictionary named 'cif_core.dic' version 2.4.2 from 2011-04-26.

Automatic conversion script
Id: cif_fix_values 3271 2015-04-21 07:52:19Z andrius 

 Adding full bibliography for 7221920.cif.
;
_cod_original_cell_volume 1337.8(5)
_cod_original_sg_symbol_H-M Pna2(1)
_cod_database_code 7221920

loop_
_symmetry_equiv_pos_as_xyz
'x, y, z'
'-x, -y, z+1/2'
'x+1/2, -y+1/2, z'
'-x+1/2, y+1/2, z+1/2'

loop_
_atom_site_label
_atom_site_type_symbol
_atom_site_fract_x
_atom_site_fract_y
_atom_site_fract_z
_atom_site_U_iso_or_equiv
_atom_site_adp_type
_atom_site_occupancy
_atom_site_symmetry_multiplicity
_atom_site_calc_flag
_atom_site_refinement_flags
O1 O 0.59713(10) -0.02884(17) 0.27235(6) 0.0305(3) Uani 1 1 d .
O2 O 0.66214(9) 0.21394(19) 0.35058(6) 0.0327(3) Uani 1 1 d .
N1 N 0.49941(12) -0.0532(2) 0.22629(7) 0.0293(3) Uani 1 1 d .
O3 O 0.48498(10) 1.14427(18) 0.49963(6) 0.0328(3) Uani 1 1 d .
C1 C 0.47472(12) 0.9643(2) 0.45807(7) 0.0244(3) Uani 1 1 d .
C2 C 0.37087(13) 0.9503(3) 0.42080(8) 0.0267(3) Uani 1 1 d .
H2 H 0.3123 1.0602 0.4266 0.032 Uiso 1 1 calc R
C3 C 0.35360(12) 0.7762(3) 0.37551(8) 0.0250(3) Uani 1 1 d .
H3 H 0.2823 0.7667 0.3508 0.030 Uiso 1 1 calc R
C4 C 0.43984(12) 0.6117(2) 0.36516(8) 0.0221(3) Uani 1 1 d .
C5 C 0.54219(13) 0.6270(2) 0.40461(8) 0.0256(3) Uani 1 1 d .
H5 H 0.6006 0.5162 0.3997 0.031 Uiso 1 1 calc R
C6 C 0.55969(13) 0.7997(3) 0.45034(8) 0.0265(3) Uani 1 1 d .
H6 H 0.6295 0.8067 0.4766 0.032 Uiso 1 1 calc R
C7 C 0.41618(12) 0.4480(2) 0.31293(8) 0.0223(3) Uani 1 1 d .
H7 H 0.3431 0.4686 0.2908 0.027 Uiso 1 1 calc R
C8 C 0.58667(13) 0.1652(2) 0.30948(8) 0.0255(3) Uani 1 1 d .
C9 C 0.47680(12) 0.2684(2) 0.28834(7) 0.0223(3) Uani 1 1 d .
C10 C 0.43273(13) 0.1181(2) 0.23604(8) 0.0237(3) Uani 1 1 d .
C11 C 0.32617(12) 0.1401(2) 0.19392(8) 0.0232(3) Uani 1 1 d .
C12 C 0.24712(13) -0.0344(2) 0.18972(8) 0.0280(3) Uani 1 1 d .
H12 H 0.2592 -0.1650 0.2163 0.034 Uiso 1 1 calc R
C13 C 0.15046(15) -0.0189(3) 0.14680(9) 0.0320(3) Uani 1 1 d .
H13 H 0.0961 -0.1378 0.1445 0.038 Uiso 1 1 calc R
C14 C 0.13377(14) 0.1710(3) 0.10732(9) 0.0337(4) Uani 1 1 d .
H14 H 0.0691 0.1800 0.0769 0.040 Uiso 1 1 calc R
C15 C 0.21092(13) 0.3476(3) 0.11203(9) 0.0315(3) Uani 1 1 d .
H15 H 0.1984 0.4781 0.0854 0.038 Uiso 1 1 calc R
C16 C 0.30676(13) 0.3336(2) 0.15574(8) 0.0269(3) Uani 1 1 d .
H16 H 0.3590 0.4556 0.1596 0.032 Uiso 1 1 calc R
C17 C 0.59465(16) 1.1791(3) 0.53300(10) 0.0391(4) Uani 1 1 d .
H17A H 0.6098 1.0564 0.5651 0.047 Uiso 1 1 calc R
H17B H 0.5926 1.3197 0.5585 0.047 Uiso 1 1 calc R
H17C H 0.6566 1.1848 0.4983 0.047 Uiso 1 1 calc R

loop_
_atom_site_aniso_label
_atom_site_aniso_U_11
_atom_site_aniso_U_22
_atom_site_aniso_U_33
_atom_site_aniso_U_23
_atom_site_aniso_U_13
_atom_site_aniso_U_12
O1 0.0282(5) 0.0298(5) 0.0336(6) -0.0012(5) -0.0016(4) 0.0081(4)
O2 0.0225(5) 0.0370(6) 0.0387(7) 0.0007(5) -0.0032(5) 0.0055(4)
N1 0.0303(7) 0.0287(7) 0.0288(7) -0.0004(5) -0.0010(5) 0.0038(5)
O3 0.0338(6) 0.0330(6) 0.0315(6) -0.0080(5) -0.0046(5) -0.0006(5)
C1 0.0260(7) 0.0265(7) 0.0209(7) 0.0015(6) 0.0010(5) -0.0036(5)
C2 0.0239(7) 0.0290(7) 0.0272(8) -0.0011(6) 0.0008(6) 0.0027(5)
C3 0.0204(6) 0.0295(7) 0.0251(7) -0.0007(6) 0.0000(5) 0.0002(5)
C4 0.0186(6) 0.0233(6) 0.0244(7) 0.0030(5) 0.0019(5) -0.0012(5)
C5 0.0201(7) 0.0278(7) 0.0290(8) 0.0025(6) -0.0016(5) 0.0018(5)
C6 0.0222(6) 0.0300(7) 0.0273(7) 0.0023(6) -0.0039(6) -0.0004(6)
C7 0.0190(6) 0.0241(6) 0.0239(7) 0.0036(6) 0.0007(5) -0.0004(5)
C8 0.0229(6) 0.0268(7) 0.0267(7) 0.0040(6) 0.0038(5) 0.0017(5)
C9 0.0191(6) 0.0246(7) 0.0231(7) 0.0032(5) 0.0021(5) -0.0006(5)
C10 0.0262(7) 0.0224(6) 0.0226(7) 0.0027(5) 0.0039(5) 0.0001(5)
C11 0.0267(7) 0.0229(6) 0.0201(7) -0.0003(5) 0.0034(6) 0.0022(5)
C12 0.0312(8) 0.0262(7) 0.0267(7) 0.0023(6) 0.0014(6) -0.0019(6)
C13 0.0304(8) 0.0317(8) 0.0337(9) 0.0009(7) -0.0006(6) -0.0078(6)
C14 0.0278(8) 0.0391(9) 0.0343(9) 0.0029(7) -0.0049(7) -0.0016(7)
C15 0.0336(8) 0.0301(8) 0.0306(8) 0.0060(7) -0.0007(7) 0.0018(6)
C16 0.0289(7) 0.0249(6) 0.0270(8) 0.0012(6) 0.0013(6) -0.0015(6)
C17 0.0417(10) 0.0410(9) 0.0348(9) -0.0074(8) -0.0111(7) -0.0041(7)

loop_
_atom_type_symbol
_atom_type_description
_atom_type_scat_dispersion_real
_atom_type_scat_dispersion_imag
_atom_type_scat_source
C C 0.0033 0.0016 'International Tables Vol C Tables 4.2.6.8 and 6.1.1.4'
H H 0.0000 0.0000 'International Tables Vol C Tables 4.2.6.8 and 6.1.1.4'
N N 0.0061 0.0033 'International Tables Vol C Tables 4.2.6.8 and 6.1.1.4'
O O 0.0106 0.0060 'International Tables Vol C Tables 4.2.6.8 and 6.1.1.4'

loop_
_geom_angle_atom_site_label_1
_geom_angle_atom_site_label_2
_geom_angle_atom_site_label_3
_geom_angle
C8 O1 N1 110.02(10)
C10 N1 O1 106.78(12)
C1 O3 C17 117.53(13)
O3 C1 C2 115.47(13)
O3 C1 C6 124.66(13)
C2 C1 C6 119.86(14)
C3 C2 C1 119.82(14)
C3 C2 H2 120.1
C1 C2 H2 120.1
C2 C3 C4 121.33(14)
C2 C3 H3 119.3
C4 C3 H3 119.3
C5 C4 C3 117.57(13)
C5 C4 C7 125.87(13)
C3 C4 C7 116.52(13)
C6 C5 C4 121.38(14)
C6 C5 H5 119.3
C4 C5 H5 119.3
C5 C6 C1 119.98(14)
C5 C6 H6 120.0
C1 C6 H6 120.0
C9 C7 C4 133.50(13)
C9 C7 H7 113.3
C4 C7 H7 113.3
O2 C8 O1 119.09(13)
O2 C8 C9 134.15(15)
O1 C8 C9 106.75(13)
C7 C9 C10 123.86(13)
C7 C9 C8 132.41(14)
C10 C9 C8 103.42(12)
N1 C10 C9 113.01(14)
N1 C10 C11 118.66(14)
C9 C10 C11 128.32(13)
C12 C11 C16 119.57(14)
C12 C11 C10 120.40(13)
C16 C11 C10 119.98(13)
C11 C12 C13 120.41(14)
C11 C12 H12 119.8
C13 C12 H12 119.8
C14 C13 C12 119.69(15)
C14 C13 H13 120.2
C12 C13 H13 120.2
C15 C14 C13 120.37(15)
C15 C14 H14 119.8
C13 C14 H14 119.8
C14 C15 C16 119.98(15)
C14 C15 H15 120.0
C16 C15 H15 120.0
C15 C16 C11 119.94(14)
C15 C16 H16 120.0
C11 C16 H16 120.0
O3 C17 H17A 109.5
O3 C17 H17B 109.5
H17A C17 H17B 109.5
O3 C17 H17C 109.5
H17A C17 H17C 109.5
H17B C17 H17C 109.5

loop_
_geom_bond_atom_site_label_1
_geom_bond_atom_site_label_2
_geom_bond_distance
O1 C8 1.3757(19)
O1 N1 1.4413(18)
O2 C8 1.2130(19)
N1 C10 1.2971(19)
O3 C1 1.3542(18)
O3 C17 1.431(2)
C1 C2 1.397(2)
C1 C6 1.398(2)
C2 C3 1.380(2)
C2 H2 0.9500
C3 C4 1.414(2)
C3 H3 0.9500
C4 C5 1.405(2)
C4 C7 1.438(2)
C5 C6 1.380(2)
C5 H5 0.9500
C6 H6 0.9500
C7 C9 1.370(2)
C7 H7 0.9500
C8 C9 1.465(2)
C9 C10 1.449(2)
C10 C11 1.477(2)
C11 C12 1.390(2)
C11 C16 1.397(2)
C12 C13 1.390(2)
C12 H12 0.9500
C13 C14 1.388(2)
C13 H13 0.9500
C14 C15 1.386(2)
C14 H14 0.9500
C15 C16 1.391(2)
C15 H15 0.9500
C16 H16 0.9500
C17 H17A 0.9800
C17 H17B 0.9800
C17 H17C 0.9800

loop_
_geom_torsion_atom_site_label_1
_geom_torsion_atom_site_label_2
_geom_torsion_atom_site_label_3
_geom_torsion_atom_site_label_4
_geom_torsion
C8 O1 N1 C10 -0.62(16)
C17 O3 C1 C2 -173.28(15)
C17 O3 C1 C6 6.1(2)
O3 C1 C2 C3 178.14(13)
C6 C1 C2 C3 -1.3(2)
C1 C2 C3 C4 -0.8(2)
C2 C3 C4 C5 2.4(2)
C2 C3 C4 C7 -175.35(14)
C3 C4 C5 C6 -1.9(2)
C7 C4 C5 C6 175.58(14)
C4 C5 C6 C1 -0.1(2)
O3 C1 C6 C5 -177.62(14)
C2 C1 C6 C5 1.7(2)
C5 C4 C7 C9 2.2(3)
C3 C4 C7 C9 179.65(15)
N1 O1 C8 O2 -179.35(13)
N1 O1 C8 C9 1.51(14)
C4 C7 C9 C10 177.42(15)
C4 C7 C9 C8 4.9(3)
O2 C8 C9 C7 -7.1(3)
O1 C8 C9 C7 171.86(15)
O2 C8 C9 C10 179.30(17)
O1 C8 C9 C10 -1.75(14)
O1 N1 C10 C9 -0.59(17)
O1 N1 C10 C11 178.46(12)
C7 C9 C10 N1 -172.85(14)
C8 C9 C10 N1 1.47(17)
C7 C9 C10 C11 8.2(2)
C8 C9 C10 C11 -177.46(14)
N1 C10 C11 C12 52.1(2)
C9 C10 C11 C12 -129.02(16)
N1 C10 C11 C16 -125.25(16)
C9 C10 C11 C16 53.6(2)
C16 C11 C12 C13 1.3(2)
C10 C11 C12 C13 -176.07(15)
C11 C12 C13 C14 0.8(2)
C12 C13 C14 C15 -1.9(3)
C13 C14 C15 C16 1.0(3)
C14 C15 C16 C11 1.1(2)
C12 C11 C16 C15 -2.2(2)
C10 C11 C16 C15 175.14(14)
